data_4001413
loop_
_publ_author_name
'Wang, Xin-Yi'
'Sevov, Slavi C.'

_publ_section_title
;
 Hydrogen-Bonded Host Frameworks of Cationic Metal Complexes and Anionic
 Disulfonate Linkers:&#x00A0; Effects of the Guest Molecules and the
 Charge of the Metal Complex
;
_journal_issue 20
_journal_name_full 'Chemistry of Materials'
_journal_page_first 4906
_journal_paper_doi 10.1021/cm071480x
_journal_volume 19
_journal_year 2007
_chemical_formula_sum 'C38 H68 Co2 N10 O23 S2'
_chemical_formula_weight 1215.00
_chemical_name_common CoEnOx-BPDS-Acpy
_chemical_name_systematic
; 
 ? 
;
_space_group_IT_number 2
_symmetry_cell_setting triclinic
_symmetry_space_group_name_Hall '-P 1'
_symmetry_space_group_name_H-M 'P -1'
_atom_sites_solution_hydrogens geom
_atom_sites_solution_primary direct
_atom_sites_solution_secondary difmap
_audit_creation_method SHELXL-97
_cell_angle_alpha 89.52(4)
_cell_angle_beta 73.11(3)
_cell_angle_gamma 89.75(3)
_cell_formula_units_Z 2
_cell_length_a 11.781(2)
_cell_length_b 12.915(3)
_cell_length_c 17.417(4)
_cell_measurement_temperature 100(2)
_cell_volume 2535.6(10)
_computing_cell_refinement 'Bruker SMART'
_computing_data_collection 'Bruker SMART'
_computing_data_reduction 'Bruker SHELXTL-V5.1'
_computing_molecular_graphics Diomand
_computing_publication_material 'SHELXL-97 (Sheldrick, 1997)'
_computing_structure_refinement 'SHELXL-97 (Sheldrick, 1997)'
_computing_structure_solution 'SHELXS-97 (Sheldrick, 1990)'
_diffrn_ambient_temperature 100(2)
_diffrn_measured_fraction_theta_full 0.994
_diffrn_measured_fraction_theta_max 0.994
_diffrn_measurement_device_type 'CCD area detector'
_diffrn_measurement_method 'phi and omega scans'
_diffrn_radiation_monochromator graphite
_diffrn_radiation_source 'fine-focus sealed tube'
_diffrn_radiation_type MoK\a
_diffrn_radiation_wavelength 0.71073
_diffrn_reflns_av_R_equivalents 0.0000
_diffrn_reflns_av_sigmaI/netI 0.0257
_diffrn_reflns_limit_h_max 15
_diffrn_reflns_limit_h_min -14
_diffrn_reflns_limit_k_max 16
_diffrn_reflns_limit_k_min -16
_diffrn_reflns_limit_l_max 14
_diffrn_reflns_limit_l_min -22
_diffrn_reflns_number 14593
_diffrn_reflns_theta_full 27.50
_diffrn_reflns_theta_max 27.50
_diffrn_reflns_theta_min 1.58
_exptl_absorpt_coefficient_mu 0.829
_exptl_absorpt_correction_T_max 0.8858
_exptl_absorpt_correction_T_min 0.7546
_exptl_absorpt_correction_type multi-scan
_exptl_absorpt_process_details 'Blessing, R.H. (1995) Acta Cryst. A51, 33-38'
_exptl_crystal_colour red
_exptl_crystal_density_diffrn 1.591
_exptl_crystal_density_meas ?
_exptl_crystal_density_method 'not measured'
_exptl_crystal_description plate
_exptl_crystal_F_000 1272
_exptl_crystal_size_max 0.36
_exptl_crystal_size_mid 0.24
_exptl_crystal_size_min 0.15
_refine_diff_density_max 1.110
_refine_diff_density_min -1.006
_refine_diff_density_rms 0.100
_refine_ls_extinction_method none
_refine_ls_goodness_of_fit_ref 1.042
_refine_ls_hydrogen_treatment constr
_refine_ls_matrix_type full
_refine_ls_number_parameters 733
_refine_ls_number_reflns 14593
_refine_ls_number_restraints 65
_refine_ls_restrained_S_all 1.049
_refine_ls_R_factor_all 0.0553
_refine_ls_R_factor_gt 0.0451
_refine_ls_shift/su_max 0.001
_refine_ls_shift/su_mean 0.000
_refine_ls_structure_factor_coef Fsqd
_refine_ls_weighting_details 'calc w=1/[\s^2^(Fo^2^)+(0.0710P)^2^+3.8902P] where P=(Fo^2^+2Fc^2^)/3'
_refine_ls_weighting_scheme calc
_refine_ls_wR_factor_gt 0.1242
_refine_ls_wR_factor_ref 0.1323
_reflns_number_gt 12515
_reflns_number_total 14593
_reflns_threshold_expression >2sigma(I)
_cod_data_source_file cm071480x-file002.cif
_cod_data_source_block CoEnOx-BPDS-Acpy
_cod_depositor_comments
;
The following automatic conversions were performed:

'_exptl_crystal_density_meas' value 'not measured' was changed to '?'
- the value is perceived as not measured.

Automatic conversion script
Id: cif_fix_values 3008 2015-01-20 13:52:24Z robertas 
;
_cod_original_sg_symbol_H-M P-1
_cod_database_code 4001413

loop_
_symmetry_equiv_pos_as_xyz
'x, y, z'
'-x, -y, -z'

loop_
_atom_site_label
_atom_site_type_symbol
_atom_site_fract_x
_atom_site_fract_y
_atom_site_fract_z
_atom_site_U_iso_or_equiv
_atom_site_adp_type
_atom_site_occupancy
_atom_site_symmetry_multiplicity
_atom_site_calc_flag
_atom_site_refinement_flags
_atom_site_disorder_assembly
_atom_site_disorder_group
C29A C 0.7908(9) 0.8021(7) 0.9873(5) 0.093(5) Uani 0.622(10) 1 d PG A 4
C28A C 0.8939(8) 0.7822(11) 0.9260(7) 0.224(15) Uani 0.622(10) 1 d PG A 4
C26A C 0.9045(8) 0.6912(11) 0.8823(6) 0.42(5) Uani 0.622(10) 1 d PG A 4
N9A N 0.8121(11) 0.6201(7) 0.9001(7) 0.075(4) Uani 0.622(10) 1 d PG A 4
C25A C 0.7090(9) 0.6401(6) 0.9615(8) 0.60(7) Uani 0.622(10) 1 d PG A 4
C27A C 0.6983(7) 0.7311(8) 1.0051(6) 0.155(10) Uani 0.622(10) 1 d PG A 4
Co1 Co 0.09653(3) 0.30268(3) 0.47213(2) 0.01162(10) Uani 1 1 d . . .
Co2 Co 0.43048(4) 0.80378(3) 0.46705(3) 0.01338(10) Uani 1 1 d . . .
S1 S 0.27114(7) 0.98584(6) 0.25659(4) 0.01575(16) Uani 1 1 d . . .
S2 S 0.55798(8) 0.51369(6) -0.26305(5) 0.02220(18) Uani 1 1 d . . .
O1 O 0.1562(2) 1.0280(2) 0.25716(17) 0.0320(6) Uani 1 1 d . . .
O2 O 0.2647(2) 0.91795(17) 0.32401(13) 0.0182(5) Uani 1 1 d . . .
O3 O 0.3599(2) 1.06681(18) 0.24589(14) 0.0260(5) Uani 1 1 d . . .
O4 O 0.6365(3) 0.4352(2) -0.24638(17) 0.0474(9) Uani 1 1 d . . .
O5 O 0.4515(3) 0.4681(2) -0.27374(17) 0.0418(8) Uani 1 1 d . . .
O6 O 0.6162(2) 0.58363(17) -0.32761(13) 0.0192(5) Uani 1 1 d . . .
O7 O 0.12116(19) 0.44478(15) 0.44005(12) 0.0134(4) Uani 1 1 d . . .
O8 O 0.23133(19) 0.31909(16) 0.51129(14) 0.0153(4) Uani 1 1 d . . .
O9 O 0.3539(2) 0.44338(18) 0.52611(15) 0.0201(5) Uani 1 1 d . . .
O10 O 0.22808(18) 0.58039(16) 0.45557(13) 0.0146(4) Uani 1 1 d . . .
O11 O 0.26114(19) 0.81914(16) 0.50473(14) 0.0160(5) Uani 1 1 d . . .
O12 O 0.43225(19) 0.94651(15) 0.43688(12) 0.0136(4) Uani 1 1 d . . .
O13 O 0.30982(19) 1.08172(16) 0.45386(13) 0.0150(4) Uani 1 1 d . . .
O14 O 0.12397(19) 0.94352(17) 0.52026(14) 0.0169(5) Uani 1 1 d . . .
O15 O 0.9328(15) 0.6969(15) 0.8639(8) 0.130(9) Uani 0.378(10) 1 d PD A 3
O16 O 1.0283(11) 0.2786(10) 0.8070(7) 0.241(6) Uani 1 1 d DU . .
O1W O 0.9228(2) 0.4903(2) 0.33544(15) 0.0271(5) Uani 1 1 d . . .
O2W O 0.7229(2) 0.9938(2) 0.33947(16) 0.0289(6) Uani 1 1 d . . .
O3W O 0.6039(3) 0.0494(2) 0.2276(2) 0.0431(7) Uani 1 1 d . . .
O4W O 0.1398(3) 0.5385(3) 0.2200(3) 0.0659(11) Uani 1 1 d . . .
O5W O 0.9485(4) 0.9869(7) 0.2267(3) 0.160(4) Uani 1 1 d . . .
O6W O 0.8002(9) 0.1930(12) 0.1946(6) 0.256(6) Uani 1 1 d . . .
N1 N -0.0082(2) 0.3432(2) 0.57616(15) 0.0151(5) Uani 1 1 d . . .
H1A H 0.0343 0.3793 0.6039 0.018 Uiso 1 1 calc R . .
H1B H -0.0669 0.3860 0.5690 0.018 Uiso 1 1 calc R . .
N2 N 0.0726(2) 0.16304(19) 0.51261(16) 0.0161(5) Uani 1 1 d . . .
H2B H 0.0178 0.1305 0.4928 0.019 Uiso 1 1 calc R . .
H2C H 0.1428 0.1267 0.4962 0.019 Uiso 1 1 calc R . .
N3 N -0.0317(2) 0.2960(2) 0.42330(16) 0.0153(5) Uani 1 1 d . . .
H3B H -0.0963 0.2638 0.4577 0.018 Uiso 1 1 calc R . .
H3C H -0.0539 0.3618 0.4130 0.018 Uiso 1 1 calc R . .
N4 N 0.2007(2) 0.2592(2) 0.36819(16) 0.0169(5) Uani 1 1 d . . .
H4B H 0.2676 0.2999 0.3541 0.020 Uiso 1 1 calc R . .
H4C H 0.2238 0.1916 0.3713 0.020 Uiso 1 1 calc R . .
N5 N 0.4216(2) 0.7627(2) 0.36115(17) 0.0193(6) Uani 1 1 d . . .
H5B H 0.4000 0.6943 0.3622 0.023 Uiso 1 1 calc R . .
H5C H 0.3655 0.8021 0.3469 0.023 Uiso 1 1 calc R . .
N6 N 0.6013(2) 0.7994(2) 0.42073(16) 0.0168(5) Uani 1 1 d . . .
H6A H 0.6309 0.8657 0.4133 0.020 Uiso 1 1 calc R . .
H6B H 0.6353 0.7652 0.4550 0.020 Uiso 1 1 calc R . .
N7 N 0.4201(2) 0.6631(2) 0.50556(17) 0.0196(6) Uani 1 1 d . . .
H7A H 0.3641 0.6278 0.4887 0.023 Uiso 1 1 calc R . .
H7B H 0.4920 0.6304 0.4854 0.023 Uiso 1 1 calc R . .
N8 N 0.4413(2) 0.8424(2) 0.57229(16) 0.0158(5) Uani 1 1 d . . .
H8B H 0.5044 0.8865 0.5667 0.019 Uiso 1 1 calc R . .
H8C H 0.3732 0.8765 0.6001 0.019 Uiso 1 1 calc R . .
C1 C 0.3177(3) 0.9064(3) 0.17045(19) 0.0217(7) Uani 1 1 d . . .
C2 C 0.3441(5) 0.9517(3) 0.0942(2) 0.0455(11) Uani 1 1 d . . .
H2A H 0.3374 1.0245 0.0887 0.055 Uiso 1 1 calc R . .
C3 C 0.3234(4) 0.8009(3) 0.1777(2) 0.0293(8) Uani 1 1 d . . .
H3A H 0.3024 0.7696 0.2295 0.035 Uiso 1 1 calc R . .
C4 C 0.3800(5) 0.8901(4) 0.0269(2) 0.0536(14) Uani 1 1 d . . .
H4A H 0.3973 0.9212 -0.0248 0.064 Uiso 1 1 calc R . .
C5 C 0.3602(4) 0.7387(3) 0.1092(2) 0.0309(8) Uani 1 1 d . . .
H5A H 0.3633 0.6657 0.1153 0.037 Uiso 1 1 calc R . .
C6 C 0.3916(4) 0.7816(3) 0.0338(2) 0.0317(8) Uani 1 1 d . . .
C7 C 0.4324(4) 0.7160(3) -0.0390(2) 0.0300(8) Uani 1 1 d . . .
C8 C 0.5008(4) 0.7576(3) -0.1117(2) 0.0321(9) Uani 1 1 d . . .
H8A H 0.5217 0.8288 -0.1148 0.039 Uiso 1 1 calc R . .
C9 C 0.4032(4) 0.6106(3) -0.0371(2) 0.0424(11) Uani 1 1 d . . .
H9A H 0.3560 0.5804 0.0116 0.051 Uiso 1 1 calc R . .
C10 C 0.5388(4) 0.6966(3) -0.1796(2) 0.0277(8) Uani 1 1 d . . .
H10A H 0.5847 0.7264 -0.2289 0.033 Uiso 1 1 calc R . .
C11 C 0.4421(4) 0.5500(3) -0.1049(2) 0.0365(10) Uani 1 1 d . . .
H11A H 0.4217 0.4787 -0.1024 0.044 Uiso 1 1 calc R . .
C12 C 0.5103(3) 0.5927(3) -0.17593(19) 0.0232(7) Uani 1 1 d . . .
C13 C 0.4574(3) 0.7486(3) 0.6172(2) 0.0233(7) Uani 1 1 d . . .
H13A H 0.4285 0.7611 0.6757 0.028 Uiso 1 1 calc R . .
H13B H 0.5423 0.7293 0.6031 0.028 Uiso 1 1 calc R . .
C14 C 0.3866(3) 0.6632(3) 0.5942(2) 0.0253(7) Uani 1 1 d . . .
H14A H 0.4056 0.5956 0.6147 0.030 Uiso 1 1 calc R . .
H14B H 0.3005 0.6764 0.6169 0.030 Uiso 1 1 calc R . .
C15 C 0.5399(3) 0.7783(3) 0.3017(2) 0.0220(7) Uani 1 1 d . . .
H15A H 0.5512 0.8521 0.2854 0.026 Uiso 1 1 calc R . .
H15B H 0.5470 0.7362 0.2533 0.026 Uiso 1 1 calc R . .
C16 C 0.6310(3) 0.7449(3) 0.3422(2) 0.0224(7) Uani 1 1 d . . .
H16A H 0.6281 0.6690 0.3507 0.027 Uiso 1 1 calc R . .
H16B H 0.7116 0.7640 0.3089 0.027 Uiso 1 1 calc R . .
C17 C 0.2267(3) 0.9132(2) 0.49834(18) 0.0130(6) Uani 1 1 d . . .
C18 C 0.3289(3) 0.9887(2) 0.45964(17) 0.0123(6) Uani 1 1 d . . .
C19 C 0.2034(3) 0.4877(2) 0.46311(17) 0.0130(6) Uani 1 1 d . . .
C20 C 0.0297(3) 0.1650(2) 0.60166(19) 0.0192(6) Uani 1 1 d . . .
H20A H 0.0960 0.1794 0.6242 0.023 Uiso 1 1 calc R . .
H20B H -0.0061 0.0977 0.6231 0.023 Uiso 1 1 calc R . .
C21 C -0.0623(3) 0.2506(2) 0.6232(2) 0.0197(7) Uani 1 1 d . . .
H21A H -0.1349 0.2302 0.6095 0.024 Uiso 1 1 calc R . .
H21B H -0.0837 0.2651 0.6814 0.024 Uiso 1 1 calc R . .
C22 C 0.0092(3) 0.2370(3) 0.34722(19) 0.0199(7) Uani 1 1 d . . .
H22A H -0.0410 0.2535 0.3120 0.024 Uiso 1 1 calc R . .
H22B H 0.0048 0.1616 0.3584 0.024 Uiso 1 1 calc R . .
C23 C 0.1367(3) 0.2693(3) 0.3072(2) 0.0196(7) Uani 1 1 d . . .
H23A H 0.1731 0.2241 0.2609 0.024 Uiso 1 1 calc R . .
H23B H 0.1396 0.3418 0.2877 0.024 Uiso 1 1 calc R . .
C24 C 0.2706(3) 0.4127(2) 0.50421(18) 0.0142(6) Uani 1 1 d . . .
C29 C 0.8015(8) 0.7641(9) 0.9838(7) 0.039(4) Uani 0.378(10) 1 d PGD A 3
C27 C 0.8745(7) 0.8434(13) 0.9948(10) 0.157(16) Uani 0.378(10) 1 d PGD A 3
H27A H 0.9553 0.8457 0.9634 0.189 Uiso 0.378(10) 1 calc PR A 3
C25 C 0.8294(11) 0.9192(15) 1.0518(13) 0.17(2) Uani 0.378(10) 1 d PG A 3
H25A H 0.8793 0.9734 1.0593 0.198 Uiso 0.378(10) 1 calc PR A 3
N9 N 0.7113(11) 0.9158(12) 1.0978(10) 0.24(3) Uani 0.378(10) 1 d PG A 3
C26 C 0.6383(7) 0.8365(9) 1.0868(6) 0.043(3) Uani 0.378(10) 1 d PG A 3
H26A H 0.5575 0.8342 1.1182 0.052 Uiso 0.378(10) 1 calc PR A 3
C28 C 0.6834(8) 0.7606(8) 1.0298(8) 0.128(12) Uani 0.378(10) 1 d PGD A 3
H28A H 0.6335 0.7064 1.0223 0.153 Uiso 0.378(10) 1 calc PR A 3
C36 C 0.9407(11) 0.3065(12) 0.9535(6) 0.350(11) Uani 1 1 d GDU . .
C35 C 0.9617(15) 0.4124(12) 0.9522(7) 0.446(15) Uani 1 1 d GDU . .
H35A H 1.0031 0.4458 0.9034 0.536 Uiso 1 1 calc R . .
C33 C 0.9223(15) 0.4693(10) 1.0224(10) 0.399(14) Uani 1 1 d GU . .
N10 N 0.8617(10) 0.4204(14) 1.0938(8) 0.330(12) Uani 1 1 d GU . .
C32 C 0.8406(10) 0.3145(15) 1.0951(6) 0.407(14) Uani 1 1 d GU . .
H32A H 0.7992 0.2810 1.1439 0.489 Uiso 1 1 calc R . .
C34 C 0.8801(12) 0.2575(10) 1.0250(8) 0.372(12) Uani 1 1 d GDU . .
H34A H 0.8657 0.1851 1.0258 0.447 Uiso 1 1 calc R . .
C30 C 0.8452(10) 0.6872(11) 0.9174(7) 0.050(4) Uani 0.378(10) 1 d PD A 3
C31 C 0.759(3) 0.606(2) 0.9262(12) 0.092(11) Uani 0.378(10) 1 d PD A 3
H31A H 0.7900 0.5537 0.8851 0.139 Uiso 0.378(10) 1 calc PR A 3
H31B H 0.6855 0.6354 0.9201 0.139 Uiso 0.378(10) 1 calc PR A 3
H31C H 0.7441 0.5746 0.9796 0.139 Uiso 0.378(10) 1 calc PR A 3
C37 C 0.9984(19) 0.2492(14) 0.8788(7) 0.323(12) Uani 1 1 d DU . .
C38 C 0.9687(15) 0.1415(12) 0.9041(12) 0.242(11) Uani 1 1 d DU . .
H38A H 0.9936 0.0962 0.8573 0.363 Uiso 1 1 calc R . .
H38B H 0.8828 0.1354 0.9284 0.363 Uiso 1 1 calc R . .
H38C H 1.0097 0.1210 0.9433 0.363 Uiso 1 1 calc R . .
O7WA O 0.7861(5) 0.5414(6) 0.2311(3) 0.053(2) Uani 0.550(9) 1 d P B 1
O7WB O 0.7849(6) 0.4222(8) 0.2339(5) 0.062(3) Uani 0.450(9) 1 d P B 2
C30A C 0.7723(16) 0.902(2) 1.0440(8) 0.127(8) Uani 0.622(10) 1 d P A 4
C31A C 0.839(4) 1.002(3) 1.013(3) 0.35(3) Uani 0.622(10) 1 d P A 4
O15A O 0.6956(7) 0.9068(6) 1.0980(5) 0.073(3) Uani 0.622(10) 1 d P A 4

loop_
_atom_site_aniso_label
_atom_site_aniso_U_11
_atom_site_aniso_U_22
_atom_site_aniso_U_33
_atom_site_aniso_U_23
_atom_site_aniso_U_13
_atom_site_aniso_U_12
C29A 0.048(7) 0.162(16) 0.072(9) 0.039(9) -0.023(6) 0.016(9)
C28A 0.119(13) 0.47(4) 0.074(9) -0.073(16) -0.004(9) -0.13(2)
C26A 0.64(10) 0.43(7) 0.35(5) -0.35(5) -0.41(6) 0.35(7)
N9A 0.088(8) 0.067(7) 0.090(9) -0.025(6) -0.060(7) 0.029(6)
C25A 0.91(15) 0.24(4) 0.42(7) -0.25(5) 0.22(8) -0.10(6)
C27A 0.057(6) 0.226(19) 0.203(17) 0.191(16) -0.077(9) -0.076(10)
Co1 0.00830(19) 0.00645(19) 0.0211(2) -0.00123(14) -0.00584(16) 0.00014(16)
Co2 0.0105(2) 0.0059(2) 0.0265(2) -0.00129(15) -0.00968(18) 0.00026(16)
S1 0.0176(4) 0.0116(4) 0.0176(3) -0.0002(3) -0.0044(3) 0.0012(3)
S2 0.0353(5) 0.0118(4) 0.0173(4) -0.0003(3) -0.0041(3) -0.0003(3)
O1 0.0290(14) 0.0291(14) 0.0403(15) -0.0054(11) -0.0138(11) 0.0135(11)
O2 0.0227(12) 0.0147(11) 0.0171(10) 0.0008(8) -0.0054(9) -0.0009(9)
O3 0.0289(13) 0.0170(12) 0.0284(12) 0.0017(10) -0.0023(10) -0.0070(10)
O4 0.079(3) 0.0291(16) 0.0305(15) 0.0017(12) -0.0115(15) 0.0271(16)
O5 0.0543(19) 0.0342(16) 0.0315(14) -0.0035(12) -0.0035(13) -0.0278(14)
O6 0.0241(12) 0.0141(11) 0.0176(10) -0.0004(8) -0.0030(9) 0.0005(9)
O7 0.0104(10) 0.0091(10) 0.0223(10) -0.0004(8) -0.0071(8) -0.0003(8)
O8 0.0114(10) 0.0081(10) 0.0285(12) 0.0000(8) -0.0090(9) 0.0002(8)
O9 0.0145(11) 0.0120(11) 0.0378(13) -0.0013(9) -0.0140(10) -0.0008(9)
O10 0.0126(10) 0.0081(10) 0.0248(11) -0.0009(8) -0.0081(9) -0.0004(8)
O11 0.0122(10) 0.0078(10) 0.0298(12) 0.0006(8) -0.0088(9) -0.0010(8)
O12 0.0114(10) 0.0090(10) 0.0207(10) -0.0013(8) -0.0052(8) -0.0001(8)
O13 0.0139(10) 0.0077(10) 0.0242(11) 0.0001(8) -0.0070(9) -0.0008(8)
O14 0.0110(10) 0.0102(11) 0.0292(12) -0.0007(9) -0.0055(9) -0.0010(8)
O15 0.17(2) 0.16(2) 0.082(11) 0.005(11) -0.070(13) -0.035(17)
O16 0.259(12) 0.288(13) 0.199(10) -0.142(10) -0.101(10) 0.092(10)
O1W 0.0282(13) 0.0241(13) 0.0324(13) -0.0036(10) -0.0142(11) -0.0003(11)
O2W 0.0250(13) 0.0243(13) 0.0401(15) -0.0048(11) -0.0135(11) 0.0016(11)
O3W 0.0341(16) 0.0433(18) 0.0560(19) 0.0063(14) -0.0199(14) -0.0024(13)
O4W 0.045(2) 0.056(2) 0.082(3) 0.019(2) 0.0033(19) -0.0043(17)
O5W 0.026(2) 0.406(12) 0.050(2) -0.021(4) -0.0104(18) -0.031(4)
O6W 0.147(8) 0.454(19) 0.168(8) 0.041(10) -0.047(6) -0.153(10)
N1 0.0134(12) 0.0097(12) 0.0237(13) 0.0001(10) -0.0079(10) 0.0008(10)
N2 0.0130(12) 0.0072(12) 0.0288(14) -0.0008(10) -0.0072(11) -0.0013(10)
N3 0.0138(12) 0.0100(12) 0.0231(13) -0.0020(10) -0.0068(10) -0.0014(10)
N4 0.0138(12) 0.0102(13) 0.0263(14) -0.0022(10) -0.0053(11) 0.0011(10)
N5 0.0192(14) 0.0114(13) 0.0318(15) -0.0053(11) -0.0144(12) 0.0040(11)
N6 0.0118(12) 0.0112(13) 0.0303(14) -0.0035(10) -0.0104(11) 0.0012(10)
N7 0.0135(13) 0.0098(13) 0.0389(16) -0.0002(11) -0.0132(12) -0.0003(11)
N8 0.0135(12) 0.0107(13) 0.0248(13) 0.0032(10) -0.0083(11) -0.0034(10)
C1 0.0300(17) 0.0166(16) 0.0174(14) -0.0018(12) -0.0052(13) 0.0018(13)
C2 0.076(3) 0.024(2) 0.030(2) 0.0034(15) -0.006(2) 0.006(2)
C3 0.037(2) 0.0236(19) 0.0224(16) 0.0009(14) -0.0006(15) -0.0015(16)
C4 0.092(4) 0.035(2) 0.0235(19) 0.0041(16) -0.001(2) 0.008(2)
C5 0.040(2) 0.0213(18) 0.0258(17) -0.0028(14) -0.0011(15) -0.0014(15)
C6 0.046(2) 0.0213(17) 0.0209(16) -0.0035(13) 0.0012(15) -0.0001(16)
C7 0.045(2) 0.0199(17) 0.0191(15) -0.0004(13) -0.0007(15) -0.0013(15)
C8 0.053(2) 0.0153(16) 0.0218(17) -0.0001(13) -0.0011(16) -0.0027(16)
C9 0.066(3) 0.026(2) 0.0224(17) -0.0001(14) 0.0066(18) -0.0086(19)
C10 0.041(2) 0.0201(17) 0.0172(15) 0.0026(13) -0.0009(14) -0.0030(15)
C11 0.056(3) 0.0204(18) 0.0246(17) 0.0003(14) 0.0027(17) -0.0068(17)
C12 0.0306(18) 0.0185(16) 0.0192(15) -0.0025(12) -0.0051(13) 0.0011(13)
C13 0.0260(17) 0.0150(16) 0.0346(18) 0.0066(13) -0.0181(15) -0.0038(14)
C14 0.0262(18) 0.0130(16) 0.0409(19) 0.0099(14) -0.0168(16) -0.0070(14)
C15 0.0224(16) 0.0202(17) 0.0241(16) -0.0064(13) -0.0077(13) 0.0035(13)
C16 0.0192(16) 0.0173(16) 0.0318(17) -0.0080(13) -0.0089(14) 0.0046(13)
C17 0.0132(14) 0.0073(14) 0.0210(14) -0.0020(11) -0.0088(11) -0.0007(11)
C18 0.0125(14) 0.0097(14) 0.0159(13) -0.0014(11) -0.0062(11) -0.0010(11)
C19 0.0083(13) 0.0109(15) 0.0189(14) -0.0030(11) -0.0025(11) 0.0013(11)
C20 0.0184(15) 0.0135(15) 0.0255(16) 0.0046(12) -0.0059(13) -0.0008(13)
C21 0.0166(15) 0.0132(15) 0.0266(16) 0.0010(12) -0.0021(13) -0.0018(13)
C22 0.0196(16) 0.0193(16) 0.0228(15) -0.0053(12) -0.0091(13) -0.0031(13)
C23 0.0200(16) 0.0142(15) 0.0245(15) -0.0013(12) -0.0062(13) -0.0007(12)
C24 0.0113(14) 0.0098(15) 0.0220(15) 0.0002(11) -0.0053(12) 0.0012(11)
C29 0.032(7) 0.048(7) 0.046(8) -0.026(6) -0.026(6) 0.025(6)
C27 0.041(9) 0.22(3) 0.18(2) -0.15(2) 0.032(12) -0.050(13)
C25 0.046(11) 0.27(4) 0.17(3) -0.18(3) -0.005(14) -0.002(18)
N9 0.37(7) 0.23(4) 0.14(3) -0.07(3) -0.10(4) -0.11(4)
C26 0.025(5) 0.053(8) 0.037(6) -0.002(5) 0.013(4) -0.003(5)
C28 0.25(3) 0.052(12) 0.063(11) -0.029(10) -0.009(15) 0.020(16)
C36 0.343(19) 0.59(3) 0.169(12) -0.216(16) -0.152(12) 0.306(19)
C35 0.54(3) 0.64(4) 0.206(18) -0.10(2) -0.18(2) 0.21(3)
C33 0.46(3) 0.58(3) 0.21(2) -0.12(2) -0.20(2) 0.22(3)
N10 0.159(10) 0.66(3) 0.222(12) -0.294(16) -0.136(9) 0.230(15)
C32 0.238(18) 0.76(4) 0.280(19) -0.30(2) -0.163(15) 0.18(2)
C34 0.182(14) 0.76(3) 0.222(15) -0.297(19) -0.129(13) 0.215(18)
C30 0.041(7) 0.084(11) 0.035(6) -0.026(7) -0.025(5) 0.040(7)
C31 0.13(2) 0.110(17) 0.050(10) 0.042(11) -0.051(12) -0.109(18)
C37 0.41(2) 0.47(3) 0.154(13) -0.139(17) -0.189(15) 0.21(2)
C38 0.242(18) 0.231(18) 0.33(2) -0.174(18) -0.200(17) 0.103(15)
O7WA 0.030(3) 0.096(6) 0.038(3) -0.026(3) -0.014(2) 0.014(3)
O7WB 0.033(4) 0.104(8) 0.051(4) -0.017(4) -0.014(3) -0.018(4)
C30A 0.088(11) 0.25(2) 0.053(7) -0.052(10) -0.034(8) 0.042(13)
C31A 0.34(5) 0.20(3) 0.53(7) 0.11(4) -0.16(5) -0.08(3)
O15A 0.065(5) 0.058(5) 0.081(7) 0.000(4) 0.000(5) 0.027(4)

loop_
_atom_type_symbol
_atom_type_description
_atom_type_scat_dispersion_real
_atom_type_scat_dispersion_imag
_atom_type_scat_source
C C 0.0033 0.0016 'International Tables Vol C Tables 4.2.6.8 and 6.1.1.4'
H H 0.0000 0.0000 'International Tables Vol C Tables 4.2.6.8 and 6.1.1.4'
N N 0.0061 0.0033 'International Tables Vol C Tables 4.2.6.8 and 6.1.1.4'
O O 0.0106 0.0060 'International Tables Vol C Tables 4.2.6.8 and 6.1.1.4'
S S 0.1246 0.1234 'International Tables Vol C Tables 4.2.6.8 and 6.1.1.4'
Co Co 0.3494 0.9721 'International Tables Vol C Tables 4.2.6.8 and 6.1.1.4'

loop_
_geom_angle_atom_site_label_1
_geom_angle_atom_site_label_2
_geom_angle_atom_site_label_3
_geom_angle
_geom_angle_site_symmetry_3
C28A C29A C27A 120.0 .
C28A C29A C30A 123.8(10) .
C27A C29A C30A 116.2(10) .
C29A C28A C26A 120.0 .
N9A C26A C28A 120.0 .
C26A N9A C25A 120.0 .
C27A C25A N9A 120.0 .
C25A C27A C29A 120.0 .
O7 Co1 O8 85.45(9) .
O7 Co1 N2 175.45(10) .
O8 Co1 N2 91.57(11) .
O7 Co1 N3 89.59(11) .
O8 Co1 N3 173.93(10) .
N2 Co1 N3 93.59(12) .
O7 Co1 N1 90.62(11) .
O8 Co1 N1 90.18(11) .
N2 Co1 N1 85.95(12) .
N3 Co1 N1 93.37(11) .
O7 Co1 N4 90.45(11) .
O8 Co1 N4 90.08(11) .
N2 Co1 N4 92.98(12) .
N3 Co1 N4 86.47(11) .
N1 Co1 N4 178.91(11) .
O12 Co2 O11 85.61(10) .
O12 Co2 N7 175.42(10) .
O11 Co2 N7 91.25(11) .
O12 Co2 N6 89.16(11) .
O11 Co2 N6 173.99(11) .
N7 Co2 N6 94.14(12) .
O12 Co2 N8 90.33(10) .
O11 Co2 N8 89.84(11) .
N7 Co2 N8 86.32(12) .
N6 Co2 N8 93.16(12) .
O12 Co2 N5 90.50(11) .
O11 Co2 N5 90.91(11) .
N7 Co2 N5 92.89(12) .
N6 Co2 N5 86.16(12) .
N8 Co2 N5 178.92(11) .
O2 S1 O3 113.76(15) .
O2 S1 O1 112.85(16) .
O3 S1 O1 111.54(17) .
O2 S1 C1 105.50(15) .
O3 S1 C1 106.19(16) .
O1 S1 C1 106.29(17) .
O6 S2 O5 112.81(16) .
O6 S2 O4 113.58(18) .
O5 S2 O4 111.4(2) .
O6 S2 C12 105.31(15) .
O5 S2 C12 106.04(18) .
O4 S2 C12 106.98(17) .
C19 O7 Co1 113.14(19) .
C24 O8 Co1 112.8(2) .
C17 O11 Co2 112.73(19) .
C18 O12 Co2 112.82(19) .
C21 N1 Co1 110.43(19) .
C21 N1 H1A 109.6 .
Co1 N1 H1A 109.6 .
C21 N1 H1B 109.6 .
Co1 N1 H1B 109.6 .
H1A N1 H1B 108.1 .
C20 N2 Co1 109.20(19) .
C20 N2 H2B 109.8 .
Co1 N2 H2B 109.8 .
C20 N2 H2C 109.8 .
Co1 N2 H2C 109.8 .
H2B N2 H2C 108.3 .
C22 N3 Co1 109.0(2) .
C22 N3 H3B 109.9 .
Co1 N3 H3B 109.9 .
C22 N3 H3C 109.9 .
Co1 N3 H3C 109.9 .
H3B N3 H3C 108.3 .
C23 N4 Co1 109.18(19) .
C23 N4 H4B 109.8 .
Co1 N4 H4B 109.8 .
C23 N4 H4C 109.8 .
Co1 N4 H4C 109.8 .
H4B N4 H4C 108.3 .
C15 N5 Co2 108.8(2) .
C15 N5 H5B 109.9 .
Co2 N5 H5B 109.9 .
C15 N5 H5C 109.9 .
Co2 N5 H5C 109.9 .
H5B N5 H5C 108.3 .
C16 N6 Co2 109.5(2) .
C16 N6 H6A 109.8 .
Co2 N6 H6A 109.8 .
C16 N6 H6B 109.8 .
Co2 N6 H6B 109.8 .
H6A N6 H6B 108.2 .
C14 N7 Co2 109.1(2) .
C14 N7 H7A 109.9 .
Co2 N7 H7A 109.9 .
C14 N7 H7B 109.9 .
Co2 N7 H7B 109.9 .
H7A N7 H7B 108.3 .
C13 N8 Co2 109.7(2) .
C13 N8 H8B 109.7 .
Co2 N8 H8B 109.7 .
C13 N8 H8C 109.7 .
Co2 N8 H8C 109.7 .
H8B N8 H8C 108.2 .
C3 C1 C2 119.5(3) .
C3 C1 S1 120.9(3) .
C2 C1 S1 119.5(3) .
C4 C2 C1 119.8(4) .
C4 C2 H2A 120.1 .
C1 C2 H2A 120.1 .
C1 C3 C5 120.5(3) .
C1 C3 H3A 119.7 .
C5 C3 H3A 119.7 .
C2 C4 C6 121.1(4) .
C2 C4 H4A 119.5 .
C6 C4 H4A 119.5 .
C6 C5 C3 121.1(4) .
C6 C5 H5A 119.5 .
C3 C5 H5A 119.5 .
C5 C6 C4 117.9(3) .
C5 C6 C7 121.2(3) .
C4 C6 C7 120.8(3) .
C8 C7 C9 117.6(3) .
C8 C7 C6 120.9(3) .
C9 C7 C6 121.5(3) .
C10 C8 C7 121.0(3) .
C10 C8 H8A 119.5 .
C7 C8 H8A 119.5 .
C11 C9 C7 121.1(3) .
C11 C9 H9A 119.4 .
C7 C9 H9A 119.4 .
C12 C10 C8 120.3(3) .
C12 C10 H10A 119.9 .
C8 C10 H10A 119.9 .
C12 C11 C9 120.2(3) .
C12 C11 H11A 119.9 .
C9 C11 H11A 119.9 .
C11 C12 C10 119.8(3) .
C11 C12 S2 119.5(3) .
C10 C12 S2 120.6(3) .
N8 C13 C14 107.0(3) .
N8 C13 H13A 110.3 .
C14 C13 H13A 110.3 .
N8 C13 H13B 110.3 .
C14 C13 H13B 110.3 .
H13A C13 H13B 108.6 .
N7 C14 C13 106.4(3) .
N7 C14 H14A 110.4 .
C13 C14 H14A 110.4 .
N7 C14 H14B 110.4 .
C13 C14 H14B 110.4 .
H14A C14 H14B 108.6 .
N5 C15 C16 106.7(3) .
N5 C15 H15A 110.4 .
C16 C15 H15A 110.4 .
N5 C15 H15B 110.4 .
C16 C15 H15B 110.4 .
H15A C15 H15B 108.6 .
N6 C16 C15 106.7(3) .
N6 C16 H16A 110.4 .
C15 C16 H16A 110.4 .
N6 C16 H16B 110.4 .
C15 C16 H16B 110.4 .
H16A C16 H16B 108.6 .
O14 C17 O11 125.4(3) .
O14 C17 C18 120.7(3) .
O11 C17 C18 113.9(3) .
O13 C18 O12 124.5(3) .
O13 C18 C17 120.9(3) .
O12 C18 C17 114.6(3) .
O10 C19 O7 124.8(3) .
O10 C19 C24 121.1(3) .
O7 C19 C24 114.1(3) .
N2 C20 C21 106.2(3) .
N2 C20 H20A 110.5 .
C21 C20 H20A 110.5 .
N2 C20 H20B 110.5 .
C21 C20 H20B 110.5 .
H20A C20 H20B 108.7 .
N1 C21 C20 106.7(3) .
N1 C21 H21A 110.4 .
C20 C21 H21A 110.4 .
N1 C21 H21B 110.4 .
C20 C21 H21B 110.4 .
H21A C21 H21B 108.6 .
N3 C22 C23 106.7(3) .
N3 C22 H22A 110.4 .
C23 C22 H22A 110.4 .
N3 C22 H22B 110.4 .
C23 C22 H22B 110.4 .
H22A C22 H22B 108.6 .
N4 C23 C22 107.0(3) .
N4 C23 H23A 110.3 .
C22 C23 H23A 110.3 .
N4 C23 H23B 110.3 .
C22 C23 H23B 110.3 .
H23A C23 H23B 108.6 .
O9 C24 O8 125.4(3) .
O9 C24 C19 120.5(3) .
O8 C24 C19 114.1(3) .
C27 C29 C28 120.0 .
C27 C29 C30 120.8(7) .
C28 C29 C30 119.0(7) .
C25 C27 C29 120.0 .
C25 C27 H27A 120.0 .
C29 C27 H27A 120.0 .
N9 C25 C27 120.0 .
N9 C25 H25A 120.0 .
C27 C25 H25A 120.0 .
C25 N9 C26 120.0 .
N9 C26 C28 120.0 .
N9 C26 H26A 120.0 .
C28 C26 H26A 120.0 .
C26 C28 C29 120.0 .
C26 C28 H28A 120.0 .
C29 C28 H28A 120.0 .
C35 C36 C34 120.0 .
C35 C36 C37 116.6(10) .
C34 C36 C37 123.0(10) .
C36 C35 C33 120.0 .
C36 C35 H35A 120.0 .
C33 C35 H35A 120.0 .
C35 C33 N10 120.0 .
C35 C33 C33 80.2(16) 2_767
N10 C33 C33 136.3(18) 2_767
C32 N10 C33 120.0 .
C34 C32 N10 120.0 .
C34 C32 H32A 120.0 .
N10 C32 H32A 120.0 .
C32 C34 C36 120.0 .
C32 C34 H34A 120.0 .
C36 C34 H34A 120.0 .
O15 C30 C31 126.1(18) .
O15 C30 C29 124.4(14) .
C31 C30 C29 109.3(14) .
C30 C31 H31A 109.5 .
C30 C31 H31B 109.5 .
H31A C31 H31B 109.5 .
C30 C31 H31C 109.5 .
H31A C31 H31C 109.5 .
H31B C31 H31C 109.5 .
O16 C37 C38 123.5(15) .
O16 C37 C36 130.6(14) .
C38 C37 C36 101.8(12) .
C37 C38 H38A 109.5 .
C37 C38 H38B 109.5 .
H38A C38 H38B 109.5 .
C37 C38 H38C 109.5 .
H38A C38 H38C 109.5 .
H38B C38 H38C 109.5 .
O15A C30A C31A 118(3) .
O15A C30A C29A 120(2) .
C31A C30A C29A 120(2) .

loop_
_geom_bond_atom_site_label_1
_geom_bond_atom_site_label_2
_geom_bond_distance
C29A C28A 1.3900
C29A C27A 1.3900
C29A C30A 1.61(2)
C28A C26A 1.3900
C26A N9A 1.3900
N9A C25A 1.3900
C25A C27A 1.3900
Co1 O7 1.912(2)
Co1 O8 1.915(2)
Co1 N2 1.923(3)
Co1 N3 1.940(3)
Co1 N1 1.947(3)
Co1 N4 1.954(3)
Co2 O12 1.911(2)
Co2 O11 1.920(2)
Co2 N7 1.924(3)
Co2 N6 1.939(3)
Co2 N8 1.944(3)
Co2 N5 1.955(3)
S1 O2 1.444(2)
S1 O3 1.455(3)
S1 O1 1.455(3)
S1 C1 1.774(3)
S2 O6 1.446(2)
S2 O5 1.449(3)
S2 O4 1.453(3)
S2 C12 1.784(3)
O7 C19 1.281(4)
O8 C24 1.289(4)
O9 C24 1.220(4)
O10 C19 1.230(4)
O11 C17 1.293(4)
O12 C18 1.286(4)
O13 C18 1.230(4)
O14 C17 1.223(4)
O15 C30 1.178(14)
O16 C37 1.253(14)
N1 C21 1.482(4)
N1 H1A 0.9200
N1 H1B 0.9200
N2 C20 1.486(4)
N2 H2B 0.9200
N2 H2C 0.9200
N3 C22 1.487(4)
N3 H3B 0.9200
N3 H3C 0.9200
N4 C23 1.476(4)
N4 H4B 0.9200
N4 H4C 0.9200
N5 C15 1.488(4)
N5 H5B 0.9200
N5 H5C 0.9200
N6 C16 1.491(4)
N6 H6A 0.9200
N6 H6B 0.9200
N7 C14 1.479(5)
N7 H7A 0.9200
N7 H7B 0.9200
N8 C13 1.478(4)
N8 H8B 0.9200
N8 H8C 0.9200
C1 C3 1.371(5)
C1 C2 1.396(5)
C2 C4 1.382(6)
C2 H2A 0.9500
C3 C5 1.402(5)
C3 H3A 0.9500
C4 C6 1.415(6)
C4 H4A 0.9500
C5 C6 1.370(5)
C5 H5A 0.9500
C6 C7 1.488(4)
C7 C8 1.394(5)
C7 C9 1.403(5)
C8 C10 1.388(5)
C8 H8A 0.9500
C9 C11 1.384(5)
C9 H9A 0.9500
C10 C12 1.381(5)
C10 H10A 0.9500
C11 C12 1.377(5)
C11 H11A 0.9500
C13 C14 1.510(5)
C13 H13A 0.9900
C13 H13B 0.9900
C14 H14A 0.9900
C14 H14B 0.9900
C15 C16 1.505(5)
C15 H15A 0.9900
C15 H15B 0.9900
C16 H16A 0.9900
C16 H16B 0.9900
C17 C18 1.544(4)
C19 C24 1.546(4)
C20 C21 1.515(4)
C20 H20A 0.9900
C20 H20B 0.9900
C21 H21A 0.9900
C21 H21B 0.9900
C22 C23 1.519(4)
C22 H22A 0.9900
C22 H22B 0.9900
C23 H23A 0.9900
C23 H23B 0.9900
C29 C27 1.3900
C29 C28 1.3900
C29 C30 1.503(10)
C27 C25 1.3900
C27 H27A 0.9500
C25 N9 1.3900
C25 H25A 0.9500
N9 C26 1.3900
C26 C28 1.3900
C26 H26A 0.9500
C28 H28A 0.9500
C36 C35 1.3900
C36 C34 1.3900
C36 C37 1.483(11)
C35 C33 1.3900
C33 N10 1.3900
N10 C32 1.3900
C32 C34 1.3900
C32 H32A 0.9500
C34 H34A 0.9500
C30 C31 1.432(15)
C31 H31A 0.9800
C31 H31B 0.9800
C31 H31C 0.9800
C37 C38 1.469(16)
C38 H38A 0.9800
C38 H38B 0.9800
C38 H38C 0.9800
C30A O15A 1.101(17)
C30A C31A 1.53(4)
